data_4346184
loop_
_publ_author_name
'Cherutoi, Jackson K.'
'Sandifer, Jace D.'
'Pokharel, Uttam R.'
'Fronczek, Frank R.'
'Pakhomova, Svetlana'
'Maverick, Andrew W.'

_publ_section_title
;
 Externally and Internally Functionalized Copper(II) \b-Diketonate
 Molecular Squares.
;
_journal_issue 16
_journal_name_full 'Inorganic chemistry'
_journal_page_first 7791
_journal_page_last 7802
_journal_paper_doi 10.1021/acs.inorgchem.5b00792
_journal_volume 54
_journal_year 2015
_chemical_formula_moiety 'C90 H104 Cu4 N2 O20, 16(C H Cl3)'
_chemical_formula_sum 'C106 H120 Cl48 Cu4 N2 O20'
_chemical_formula_weight 3697.80
_chemical_name_common
;
 tetrakis(5-butoxy-1,3-phenylenebis(acetylacetonato))-
 (mu-4,4'-bipyridine)tetracopper chloroform solvate
;
_space_group_IT_number 2
_space_group_name_Hall '-P 1'
_space_group_name_H-M_alt 'P -1'
_symmetry_cell_setting triclinic
_symmetry_space_group_name_Hall '-P 1'
_symmetry_space_group_name_H-M 'P -1'
_atom_sites_solution_hydrogens geom
_atom_sites_solution_primary direct
_atom_sites_solution_secondary difmap
_audit_creation_method SHELXL-97
_cell_angle_alpha 70.092(2)
_cell_angle_beta 72.882(2)
_cell_angle_gamma 81.304(2)
_cell_formula_units_Z 1
_cell_length_a 14.2042(6)
_cell_length_b 16.1861(7)
_cell_length_c 18.4464(7)
_cell_measurement_reflns_used 9946
_cell_measurement_temperature 90.0(5)
_cell_measurement_theta_max 68.6
_cell_measurement_theta_min 2.9
_cell_volume 3804.8(3)
_computing_cell_refinement 'Bruker Apex2'
_computing_data_collection 'Bruker Apex2'
_computing_data_reduction 'Bruker Apex2'
_computing_molecular_graphics 'ORTEP-3 for Windows (Farrugia, 1997)'
_computing_publication_material 'Bruker SHELXTL'
_computing_structure_refinement 'SHELXL-97 (Sheldrick, 2008)'
_computing_structure_solution 'SHELXS-97 (Sheldrick, 2008)'
_diffrn_ambient_temperature 90.0(5)
_diffrn_measured_fraction_theta_full 0.990
_diffrn_measured_fraction_theta_max 0.958
_diffrn_measurement_device_type 'Bruker Kappa Apex-II CCD area detector'
_diffrn_measurement_method 'phi and omega scans'
_diffrn_radiation_monochromator graphite
_diffrn_radiation_source 'fine-focus sealed tube'
_diffrn_radiation_type CuK\a
_diffrn_radiation_wavelength 1.54178
_diffrn_reflns_av_R_equivalents 0.042
_diffrn_reflns_av_sigmaI/netI 0.0416
_diffrn_reflns_limit_h_max 17
_diffrn_reflns_limit_h_min -17
_diffrn_reflns_limit_k_max 19
_diffrn_reflns_limit_k_min -19
_diffrn_reflns_limit_l_max 21
_diffrn_reflns_limit_l_min -19
_diffrn_reflns_number 51073
_diffrn_reflns_theta_full 66.6
_diffrn_reflns_theta_max 69.4
_diffrn_reflns_theta_min 2.6
_exptl_absorpt_coefficient_mu 8.869
_exptl_absorpt_correction_T_max 0.331
_exptl_absorpt_correction_T_min 0.198
_exptl_absorpt_correction_type multi-scan
_exptl_absorpt_process_details 'SADABS (Sheldrick, 2004)'
_exptl_crystal_colour blue
_exptl_crystal_density_diffrn 1.614
_exptl_crystal_density_method 'not measured'
_exptl_crystal_description parallelepiped
_exptl_crystal_F_000 1862
_exptl_crystal_size_max 0.27
_exptl_crystal_size_mid 0.23
_exptl_crystal_size_min 0.16
_platon_squeeze_details
;
459 electrons corresponds to approximately 8 chloroform molecules 
per unit cell (4 per asymmetric unit). 8 additional CHCl~3~ molecules are
included in the formula, FW, density, etc.
;
_refine_diff_density_max 1.42
_refine_diff_density_min -1.26
_refine_diff_density_rms 0.074
_refine_ls_extinction_method none
_refine_ls_goodness_of_fit_ref 1.080
_refine_ls_hydrogen_treatment constr
_refine_ls_matrix_type full
_refine_ls_number_parameters 707
_refine_ls_number_reflns 13640
_refine_ls_number_restraints 6
_refine_ls_restrained_S_all 1.080
_refine_ls_R_factor_all 0.0584
_refine_ls_R_factor_gt 0.0507
_refine_ls_shift/su_max 0.002
_refine_ls_shift/su_mean 0.000
_refine_ls_structure_factor_coef Fsqd
_refine_ls_weighting_details 'calc w=1/[\s^2^(Fo^2^)+(0.0451P)^2^+6.2077P] where P=(Fo^2^+2Fc^2^)/3'
_refine_ls_weighting_scheme calc
_refine_ls_wR_factor_gt 0.1222
_refine_ls_wR_factor_ref 0.1262
_reflns_number_gt 11372
_reflns_number_total 13640
_reflns_threshold_expression I>2\s(I)
_cod_data_source_file ic5b00792_si_002.cif
_cod_data_source_block cpd25_Jace4
_cod_depositor_comments
;
The following automatic conversions were performed:

data item '_symmetry_cell_setting' value 'Triclinic' was changed to
'triclinic' in accordance with the
/home/saulius/struct/COD-crude-data/automatic-downloads/DataCite-retrospective/ACS/depositions/lib/dictionaries/cif_core.dic
dictionary named 'cif_core.dic' version 2.4.2 last updated on
2011-04-26.

Automatic conversion script
Id: cif_fix_values 6909 2019-04-08 15:41:33Z antanas 
;
_cod_original_sg_symbol_Hall ' -P 1'
_cod_original_sg_symbol_H-M 'P -1   '
_cod_database_code 4346184

loop_
_symmetry_equiv_pos_as_xyz
'x, y, z'
'-x, -y, -z'

loop_
_atom_site_label
_atom_site_type_symbol
_atom_site_fract_x
_atom_site_fract_y
_atom_site_fract_z
_atom_site_U_iso_or_equiv
_atom_site_adp_type
_atom_site_occupancy
_atom_site_symmetry_multiplicity
_atom_site_calc_flag
_atom_site_refinement_flags
_atom_site_disorder_assembly
_atom_site_disorder_group
Cu1 Cu 0.21982(3) 0.81660(3) 0.45018(2) 0.01758(10) Uani 1 1 d . . .
Cu2 Cu 0.47066(3) 0.44003(3) 0.09480(2) 0.01808(10) Uani 1 1 d . . .
O1 O 0.13358(14) 0.74965(13) 0.43109(11) 0.0199(4) Uani 1 1 d . . .
O2 O 0.28536(15) 0.86032(13) 0.33898(12) 0.0222(4) Uani 1 1 d . . .
O3 O 0.32988(15) 0.45492(12) 0.12037(13) 0.0234(4) Uani 1 1 d . . .
O4 O 0.48480(14) 0.56470(12) 0.04487(12) 0.0201(4) Uani 1 1 d . . .
O5 O 0.60963(15) 0.42523(12) 0.08415(12) 0.0208(4) Uani 1 1 d . . .
O6 O 0.45077(15) 0.31919(13) 0.15439(13) 0.0262(5) Uani 1 1 d . . .
O7 O 0.13217(15) 0.80098(13) 0.55523(12) 0.0226(4) Uani 1 1 d . . .
O8 O 0.30179(15) 0.88900(13) 0.46672(12) 0.0216(4) Uani 1 1 d . . .
O9 O 0.06281(15) 0.85122(13) 0.06120(12) 0.0244(4) Uani 1 1 d . . .
O10 O 0.21610(15) 1.01279(13) 0.80418(12) 0.0220(4) Uani 1 1 d . . .
C1 C 0.0698(3) 0.6738(2) 0.3699(2) 0.0348(8) Uani 1 1 d . . .
H1A H 0.0996 0.6145 0.3892 0.052 Uiso 1 1 calc R . .
H1B H 0.0605 0.6834 0.3170 0.052 Uiso 1 1 calc R . .
H1C H 0.0058 0.6800 0.4071 0.052 Uiso 1 1 calc R . .
C2 C 0.1366(2) 0.74066(18) 0.36434(17) 0.0184(6) Uani 1 1 d . . .
C3 C 0.1970(2) 0.78638(18) 0.28928(17) 0.0190(6) Uani 1 1 d . . .
C4 C 0.2662(2) 0.84432(19) 0.28178(17) 0.0211(6) Uani 1 1 d . . .
C5 C 0.3290(3) 0.8921(2) 0.19998(19) 0.0339(8) Uani 1 1 d . . .
H5A H 0.3665 0.9354 0.2045 0.051 Uiso 1 1 calc R . .
H5B H 0.2863 0.9224 0.1645 0.051 Uiso 1 1 calc R . .
H5C H 0.3747 0.8496 0.1779 0.051 Uiso 1 1 calc R . .
C6 C 0.1926(2) 0.76824(18) 0.21689(17) 0.0192(6) Uani 1 1 d . . .
C7 C 0.1286(2) 0.81593(18) 0.17115(17) 0.0199(6) Uani 1 1 d . . .
H7 H 0.0851 0.8610 0.1869 0.024 Uiso 1 1 calc R . .
C8 C 0.1273(2) 0.79860(19) 0.10242(17) 0.0211(6) Uani 1 1 d . . .
C9 C 0.1893(2) 0.73153(19) 0.07914(18) 0.0217(6) Uani 1 1 d . . .
H9 H 0.1881 0.7191 0.0327 0.026 Uiso 1 1 calc R . .
C10 C 0.2535(2) 0.68274(18) 0.12545(17) 0.0195(6) Uani 1 1 d . . .
C11 C 0.2552(2) 0.70108(19) 0.19266(17) 0.0207(6) Uani 1 1 d . . .
H11 H 0.2994 0.6678 0.2232 0.025 Uiso 1 1 calc R . .
C12 C 0.4498(2) 0.71716(19) 0.02287(19) 0.0273(7) Uani 1 1 d . . .
H12A H 0.4439 0.7428 0.0652 0.041 Uiso 1 1 calc R . .
H12B H 0.4083 0.7524 -0.0121 0.041 Uiso 1 1 calc R . .
H12C H 0.5188 0.7167 -0.0084 0.041 Uiso 1 1 calc R . .
C13 C 0.4170(2) 0.62478(18) 0.05946(16) 0.0197(6) Uani 1 1 d . . .
C14 C 0.3202(2) 0.60861(18) 0.10305(17) 0.0196(6) Uani 1 1 d . . .
C15 C 0.2798(2) 0.52563(19) 0.12806(17) 0.0212(6) Uani 1 1 d . . .
C16 C 0.1716(2) 0.5154(2) 0.1674(2) 0.0299(7) Uani 1 1 d . . .
H16A H 0.1335 0.5573 0.1327 0.045 Uiso 1 1 calc R . .
H16B H 0.1552 0.5270 0.2186 0.045 Uiso 1 1 calc R . .
H16C H 0.1556 0.4553 0.1765 0.045 Uiso 1 1 calc R . .
C17 C 0.7657(2) 0.3636(2) 0.09756(19) 0.0260(6) Uani 1 1 d . . .
H17A H 0.7881 0.4066 0.0446 0.039 Uiso 1 1 calc R . .
H17B H 0.8006 0.3064 0.0981 0.039 Uiso 1 1 calc R . .
H17C H 0.7795 0.3835 0.1378 0.039 Uiso 1 1 calc R . .
C18 C 0.6572(2) 0.35492(18) 0.11609(17) 0.0199(6) Uani 1 1 d . . .
C19 C 0.6149(2) 0.27509(18) 0.16652(17) 0.0214(6) Uani 1 1 d . . .
C20 C 0.5140(2) 0.26225(19) 0.18339(19) 0.0247(6) Uani 1 1 d . . .
C21 C 0.4727(3) 0.1760(2) 0.2390(2) 0.0405(9) Uani 1 1 d . . .
H21A H 0.4019 0.1852 0.2621 0.061 Uiso 1 1 calc R . .
H21B H 0.5064 0.1526 0.2818 0.061 Uiso 1 1 calc R . .
H21C H 0.4829 0.1341 0.2092 0.061 Uiso 1 1 calc R . .
C22 C 0.3228(2) 0.79827(19) 0.79221(17) 0.0212(6) Uani 1 1 d . . .
C23 C 0.2917(2) 0.87186(18) 0.81754(17) 0.0190(6) Uani 1 1 d . . .
H23 H 0.3052 0.8735 0.8645 0.023 Uiso 1 1 calc R . .
C24 C 0.2407(2) 0.94341(18) 0.77454(17) 0.0194(6) Uani 1 1 d . . .
C25 C 0.2192(2) 0.94094(18) 0.70667(16) 0.0192(6) Uani 1 1 d . . .
H25 H 0.1842 0.9895 0.6777 0.023 Uiso 1 1 calc R . .
C26 C 0.2492(2) 0.86689(19) 0.68099(17) 0.0205(6) Uani 1 1 d . . .
C27 C 0.3001(2) 0.79661(18) 0.72449(18) 0.0214(6) Uani 1 1 d . . .
H27 H 0.3200 0.7460 0.7074 0.026 Uiso 1 1 calc R . .
C28 C 0.0689(2) 0.7966(2) 0.6898(2) 0.0335(7) Uani 1 1 d . . .
H28A H 0.0094 0.7832 0.6803 0.050 Uiso 1 1 calc R . .
H28B H 0.0539 0.8465 0.7108 0.050 Uiso 1 1 calc R . .
H28C H 0.0917 0.7451 0.7286 0.050 Uiso 1 1 calc R . .
C29 C 0.1492(2) 0.81984(19) 0.61173(18) 0.0229(6) Uani 1 1 d . . .
C30 C 0.2326(2) 0.86103(18) 0.60652(17) 0.0207(6) Uani 1 1 d . . .
C31 C 0.3006(2) 0.89652(18) 0.53387(17) 0.0215(6) Uani 1 1 d . . .
C32 C 0.3809(3) 0.9514(2) 0.5292(2) 0.0336(8) Uani 1 1 d . . .
H32A H 0.4185 0.9751 0.4734 0.050 Uiso 1 1 calc R . .
H32B H 0.4252 0.9146 0.5609 0.050 Uiso 1 1 calc R . .
H32C H 0.3510 1.0001 0.5502 0.050 Uiso 1 1 calc R . .
C33 C 0.0602(2) 0.8334(2) -0.00890(18) 0.0255(6) Uani 1 1 d . . .
H33A H 0.0392 0.7730 0.0057 0.031 Uiso 1 1 calc R . .
H33B H 0.1269 0.8376 -0.0462 0.031 Uiso 1 1 calc R . .
C34 C -0.0114(3) 0.8993(2) -0.0488(2) 0.0308(7) Uani 1 1 d . . .
H34A H 0.0136 0.9590 -0.0687 0.037 Uiso 1 1 calc R . .
H34B H -0.0761 0.8998 -0.0096 0.037 Uiso 1 1 calc R . .
C35 C -0.0236(3) 0.8749(2) -0.11820(19) 0.0292(7) Uani 1 1 d . . .
H35A H 0.0426 0.8661 -0.1528 0.035 Uiso 1 1 calc R . .
H35B H -0.0558 0.8183 -0.0967 0.035 Uiso 1 1 calc R . .
C36 C -0.0829(3) 0.9423(3) -0.1682(2) 0.0490(11) Uani 1 1 d . . .
H36A H -0.0875 0.9222 -0.2115 0.073 Uiso 1 1 calc R . .
H36B H -0.0508 0.9983 -0.1910 0.073 Uiso 1 1 calc R . .
H36C H -0.1493 0.9504 -0.1350 0.073 Uiso 1 1 calc R . .
C37 C 0.1798(2) 1.09339(18) 0.75605(18) 0.0215(6) Uani 1 1 d . . .
H37A H 0.1152 1.0856 0.7497 0.026 Uiso 1 1 calc R . .
H37B H 0.2265 1.1122 0.7024 0.026 Uiso 1 1 calc R . .
C38 C 0.1690(2) 1.16176(18) 0.79726(18) 0.0236(6) Uani 1 1 d . . .
H38A H 0.2334 1.1665 0.8056 0.028 Uiso 1 1 calc R . .
H38B H 0.1215 1.1423 0.8504 0.028 Uiso 1 1 calc R . .
C39 C 0.1336(3) 1.25170(19) 0.7500(2) 0.0321(7) Uani 1 1 d . . .
H39A H 0.1840 1.2735 0.6989 0.038 Uiso 1 1 calc R . .
H39B H 0.0723 1.2459 0.7374 0.038 Uiso 1 1 calc R . .
C40 C 0.1139(3) 1.3185(2) 0.7943(3) 0.0501(11) Uani 1 1 d . . .
H40A H 0.0902 1.3748 0.7616 0.075 Uiso 1 1 calc R . .
H40B H 0.1750 1.3264 0.8050 0.075 Uiso 1 1 calc R . .
H40C H 0.0637 1.2976 0.8449 0.075 Uiso 1 1 calc R . .
N1 N 0.32957(18) 0.68667(16) 0.47709(15) 0.0231(5) Uani 1 1 d . . .
C41 C 0.3668(4) 0.6558(3) 0.5387(2) 0.0612(14) Uani 1 1 d . . .
H41 H 0.3473 0.6849 0.5781 0.073 Uiso 1 1 calc R . .
C42 C 0.4329(4) 0.5831(3) 0.5501(3) 0.0704(17) Uani 1 1 d . . .
H42 H 0.4568 0.5639 0.5965 0.085 Uiso 1 1 calc R . .
C43 C 0.4640(2) 0.53913(18) 0.49514(17) 0.0203(6) Uani 1 1 d . . .
C44 C 0.4250(3) 0.5717(3) 0.4308(2) 0.0459(10) Uani 1 1 d . . .
H44 H 0.4429 0.5437 0.3906 0.055 Uiso 1 1 calc R . .
C45 C 0.3596(3) 0.6449(2) 0.4235(2) 0.0397(9) Uani 1 1 d . . .
H45 H 0.3352 0.6662 0.3773 0.048 Uiso 1 1 calc R . .
C1S C 0.3546(2) 1.0236(2) 0.9202(2) 0.0297(7) Uani 1 1 d . . .
H1S H 0.3413 1.0373 0.8669 0.036 Uiso 1 1 calc R . .
Cl1 Cl 0.25742(6) 0.96421(6) 0.99276(5) 0.0394(2) Uani 1 1 d . . .
Cl2 Cl 0.36213(9) 1.12341(6) 0.93501(6) 0.0529(3) Uani 1 1 d . . .
Cl3 Cl 0.46626(6) 0.95995(6) 0.91914(6) 0.0446(2) Uani 1 1 d . . .
C2S C 0.5118(3) 0.8472(2) 0.3569(2) 0.0334(7) Uani 1 1 d . . .
H2S H 0.4385 0.8467 0.3787 0.040 Uiso 1 1 calc R . .
Cl4 Cl 0.54542(8) 0.95596(6) 0.30825(6) 0.0522(3) Uani 1 1 d . . .
Cl5 Cl 0.54864(8) 0.78791(9) 0.28850(9) 0.0710(4) Uani 1 1 d . . .
Cl6 Cl 0.56703(11) 0.79878(10) 0.43511(8) 0.0831(5) Uani 1 1 d . . .
C3S C 0.9372(3) 0.8712(3) 0.4768(2) 0.0391(8) Uani 1 1 d . . .
H3S H 0.9839 0.8272 0.5035 0.047 Uiso 1 1 calc R . .
Cl7 Cl 0.86091(12) 0.81732(9) 0.45003(11) 0.0878(5) Uani 1 1 d . . .
Cl8 Cl 0.86844(13) 0.92899(13) 0.54009(9) 0.0997(6) Uani 1 1 d . . .
Cl9 Cl 1.00425(9) 0.94459(8) 0.38730(9) 0.0786(4) Uani 1 1 d . . .
C4S C 0.0882(5) 0.5890(6) 0.5953(4) 0.044(3) Uani 0.716(15) 1 d PD A 1
H4S H 0.1190 0.6447 0.5577 0.053 Uiso 0.716(15) 1 calc PR A 1
Cl10 Cl 0.1437(3) 0.5029(3) 0.5564(3) 0.0773(10) Uani 0.716(15) 1 d PD A 1
Cl11 Cl 0.1063(5) 0.57280(17) 0.6900(2) 0.0611(12) Uani 0.716(15) 1 d PD A 1
Cl12 Cl -0.0380(2) 0.6021(3) 0.6021(2) 0.0810(12) Uani 0.716(15) 1 d PD A 1
C5S C 0.0885(11) 0.6021(11) 0.5972(11) 0.046(8) Uiso 0.284(15) 1 d PD A 2
H5S H 0.1196 0.6513 0.5498 0.055 Uiso 0.284(15) 1 calc PR A 2
Cl13 Cl -0.0357(5) 0.6314(11) 0.6332(11) 0.118(5) Uani 0.284(15) 1 d PD A 2
Cl14 Cl 0.097(2) 0.5078(7) 0.5693(8) 0.116(6) Uani 0.284(15) 1 d PD A 2
Cl15 Cl 0.1556(12) 0.5752(5) 0.6692(7) 0.075(2) Uani 0.284(15) 1 d PD A 2

loop_
_atom_site_aniso_label
_atom_site_aniso_U_11
_atom_site_aniso_U_22
_atom_site_aniso_U_33
_atom_site_aniso_U_23
_atom_site_aniso_U_13
_atom_site_aniso_U_12
Cu1 0.0201(2) 0.0186(2) 0.0142(2) -0.00691(16) -0.00336(16) 0.00030(16)
Cu2 0.0205(2) 0.01355(19) 0.0193(2) -0.00565(16) -0.00609(16) 0.00474(15)
O1 0.0189(10) 0.0233(10) 0.0144(10) -0.0037(8) -0.0026(8) -0.0014(8)
O2 0.0256(11) 0.0243(10) 0.0170(10) -0.0070(8) -0.0040(8) -0.0045(8)
O3 0.0250(11) 0.0140(9) 0.0315(11) -0.0091(8) -0.0077(9) 0.0032(8)
O4 0.0237(10) 0.0154(9) 0.0218(10) -0.0097(8) -0.0065(8) 0.0069(8)
O5 0.0243(10) 0.0150(9) 0.0247(10) -0.0057(8) -0.0111(8) 0.0024(8)
O6 0.0223(11) 0.0152(10) 0.0382(12) -0.0050(9) -0.0097(9) 0.0035(8)
O7 0.0221(10) 0.0271(11) 0.0195(10) -0.0097(8) -0.0036(8) -0.0017(8)
O8 0.0248(10) 0.0246(10) 0.0177(10) -0.0105(8) -0.0037(8) -0.0030(8)
O9 0.0276(11) 0.0259(11) 0.0221(10) -0.0128(9) -0.0107(9) 0.0122(9)
O10 0.0311(11) 0.0185(10) 0.0173(10) -0.0088(8) -0.0093(8) 0.0092(8)
C1 0.042(2) 0.045(2) 0.0215(16) -0.0088(14) -0.0086(14) -0.0203(16)
C2 0.0174(13) 0.0200(13) 0.0180(14) -0.0075(11) -0.0053(11) 0.0035(11)
C3 0.0192(14) 0.0175(13) 0.0178(14) -0.0057(11) -0.0033(11) 0.0038(11)
C4 0.0240(15) 0.0229(14) 0.0173(14) -0.0113(12) -0.0024(11) 0.0016(12)
C5 0.0388(19) 0.044(2) 0.0199(16) -0.0101(14) -0.0012(14) -0.0187(16)
C6 0.0214(14) 0.0192(13) 0.0178(14) -0.0094(11) -0.0037(11) 0.0019(11)
C7 0.0187(14) 0.0174(13) 0.0210(14) -0.0078(11) -0.0013(11) 0.0026(11)
C8 0.0227(14) 0.0191(14) 0.0191(14) -0.0049(11) -0.0050(11) 0.0027(11)
C9 0.0229(15) 0.0206(14) 0.0240(15) -0.0114(12) -0.0072(12) 0.0039(11)
C10 0.0195(14) 0.0166(13) 0.0230(15) -0.0098(11) -0.0048(11) 0.0043(11)
C11 0.0201(14) 0.0217(14) 0.0192(14) -0.0081(11) -0.0048(11) 0.0050(11)
C12 0.0337(17) 0.0145(14) 0.0288(16) -0.0079(12) -0.0024(13) 0.0040(12)
C13 0.0252(15) 0.0197(14) 0.0152(13) -0.0084(11) -0.0074(11) 0.0069(11)
C14 0.0231(14) 0.0202(14) 0.0180(14) -0.0071(11) -0.0101(11) 0.0034(11)
C15 0.0224(15) 0.0223(14) 0.0174(14) -0.0055(11) -0.0068(11) 0.0047(11)
C16 0.0215(15) 0.0278(16) 0.0393(19) -0.0134(14) -0.0053(13) 0.0032(12)
C17 0.0277(16) 0.0212(14) 0.0283(16) -0.0064(12) -0.0104(13) 0.0041(12)
C18 0.0258(15) 0.0184(13) 0.0192(14) -0.0092(11) -0.0109(11) 0.0058(11)
C19 0.0259(15) 0.0181(14) 0.0210(14) -0.0075(11) -0.0096(12) 0.0065(11)
C20 0.0256(15) 0.0173(14) 0.0271(16) -0.0060(12) -0.0065(12) 0.0074(12)
C21 0.0277(17) 0.0223(16) 0.059(2) -0.0020(16) -0.0065(16) 0.0021(13)
C22 0.0231(14) 0.0186(14) 0.0199(14) -0.0050(11) -0.0070(12) 0.0055(11)
C23 0.0229(14) 0.0185(13) 0.0176(14) -0.0087(11) -0.0078(11) 0.0051(11)
C24 0.0248(14) 0.0153(13) 0.0164(14) -0.0057(11) -0.0036(11) 0.0021(11)
C25 0.0231(14) 0.0171(13) 0.0159(13) -0.0036(11) -0.0078(11) 0.0053(11)
C26 0.0208(14) 0.0220(14) 0.0190(14) -0.0094(12) -0.0042(11) 0.0029(11)
C27 0.0250(15) 0.0163(13) 0.0244(15) -0.0106(12) -0.0076(12) 0.0064(11)
C28 0.0310(17) 0.0433(19) 0.0252(17) -0.0141(15) 0.0013(14) -0.0089(15)
C29 0.0233(15) 0.0233(14) 0.0212(15) -0.0087(12) -0.0060(12) 0.0054(12)
C30 0.0260(15) 0.0175(13) 0.0178(14) -0.0080(11) -0.0040(11) 0.0033(11)
C31 0.0281(15) 0.0183(14) 0.0196(15) -0.0095(11) -0.0070(12) 0.0046(11)
C32 0.0345(18) 0.045(2) 0.0243(16) -0.0162(15) 0.0002(14) -0.0150(15)
C33 0.0301(16) 0.0276(15) 0.0210(15) -0.0125(12) -0.0099(12) 0.0101(13)
C34 0.0365(18) 0.0312(17) 0.0267(17) -0.0111(14) -0.0156(14) 0.0120(14)
C35 0.0393(18) 0.0274(16) 0.0247(16) -0.0110(13) -0.0131(14) 0.0029(14)
C36 0.077(3) 0.044(2) 0.043(2) -0.0256(18) -0.040(2) 0.024(2)
C37 0.0240(15) 0.0166(13) 0.0229(15) -0.0058(11) -0.0086(12) 0.0062(11)
C38 0.0295(16) 0.0166(14) 0.0260(15) -0.0097(12) -0.0075(12) 0.0021(12)
C39 0.0383(18) 0.0149(14) 0.0376(19) -0.0034(13) -0.0102(15) 0.0038(13)
C40 0.062(3) 0.0204(17) 0.059(3) -0.0139(17) -0.002(2) 0.0005(17)
N1 0.0241(13) 0.0180(12) 0.0275(13) -0.0084(10) -0.0090(10) 0.0060(10)
C41 0.103(4) 0.054(3) 0.037(2) -0.034(2) -0.040(2) 0.053(3)
C42 0.117(4) 0.069(3) 0.042(2) -0.040(2) -0.055(3) 0.068(3)
C43 0.0227(14) 0.0190(14) 0.0163(14) -0.0048(11) -0.0034(11) 0.0028(12)
C44 0.060(2) 0.049(2) 0.046(2) -0.0353(19) -0.034(2) 0.0336(19)
C45 0.047(2) 0.045(2) 0.040(2) -0.0264(17) -0.0282(17) 0.0245(17)
C1S 0.0364(18) 0.0271(16) 0.0259(16) -0.0071(13) -0.0103(14) -0.0015(13)
Cl1 0.0384(4) 0.0498(5) 0.0270(4) -0.0141(4) 0.0022(3) -0.0103(4)
Cl2 0.0862(8) 0.0289(4) 0.0545(6) -0.0143(4) -0.0331(5) -0.0033(5)
Cl3 0.0317(4) 0.0412(5) 0.0543(6) -0.0070(4) -0.0124(4) 0.0008(4)
C2S 0.0308(17) 0.0274(16) 0.0385(19) -0.0118(14) -0.0029(14) -0.0001(13)
Cl4 0.0525(6) 0.0249(4) 0.0559(6) -0.0015(4) 0.0090(5) -0.0061(4)
Cl5 0.0422(6) 0.0824(8) 0.1048(10) -0.0729(8) 0.0099(6) -0.0078(5)
Cl6 0.0841(9) 0.0897(9) 0.0509(7) -0.0009(6) -0.0257(6) 0.0342(8)
C3S 0.0319(18) 0.043(2) 0.038(2) -0.0101(16) -0.0114(15) 0.0078(15)
Cl7 0.0885(10) 0.0625(8) 0.1334(14) -0.0182(8) -0.0749(10) -0.0039(7)
Cl8 0.0984(11) 0.1337(14) 0.0666(8) -0.0567(9) -0.0279(8) 0.0674(10)
Cl9 0.0524(6) 0.0487(6) 0.0883(9) 0.0184(6) -0.0043(6) 0.0122(5)
C4S 0.060(5) 0.033(3) 0.030(4) 0.015(2) -0.017(3) -0.021(3)
Cl10 0.099(2) 0.0488(13) 0.0645(16) -0.0084(10) -0.0051(14) -0.0011(13)
Cl11 0.101(3) 0.0346(9) 0.0508(14) 0.0010(8) -0.0421(17) -0.0025(12)
Cl12 0.0461(11) 0.129(2) 0.0482(14) -0.0066(13) -0.0013(9) -0.0192(11)
Cl13 0.060(3) 0.180(9) 0.077(7) 0.014(7) -0.001(4) -0.063(5)
Cl14 0.259(19) 0.043(4) 0.059(5) -0.001(3) -0.060(9) -0.045(7)
Cl15 0.079(6) 0.068(3) 0.066(4) 0.025(3) -0.043(4) -0.031(4)

loop_
_atom_type_symbol
_atom_type_description
_atom_type_scat_dispersion_real
_atom_type_scat_dispersion_imag
_atom_type_scat_source
C C 0.0181 0.0091 'International Tables Vol C Tables 4.2.6.8 and 6.1.1.4'
H H 0.0000 0.0000 'International Tables Vol C Tables 4.2.6.8 and 6.1.1.4'
N N 0.0311 0.0180 'International Tables Vol C Tables 4.2.6.8 and 6.1.1.4'
O O 0.0492 0.0322 'International Tables Vol C Tables 4.2.6.8 and 6.1.1.4'
Cl Cl 0.3639 0.7018 'International Tables Vol C Tables 4.2.6.8 and 6.1.1.4'
Cu Cu -1.9646 0.5888 'International Tables Vol C Tables 4.2.6.8 and 6.1.1.4'

loop_
_geom_angle_atom_site_label_1
_geom_angle_atom_site_label_2
_geom_angle_atom_site_label_3
_geom_angle
_geom_angle_site_symmetry_3
O2 Cu1 O8 86.68(9) .
O2 Cu1 O7 164.71(9) .
O8 Cu1 O7 91.87(9) .
O2 Cu1 O1 92.38(8) .
O8 Cu1 O1 176.90(9) .
O7 Cu1 O1 88.25(8) .
O2 Cu1 N1 94.97(9) .
O8 Cu1 N1 93.73(9) .
O7 Cu1 N1 100.31(9) .
O1 Cu1 N1 89.29(8) .
O6 Cu2 O5 92.87(9) .
O6 Cu2 O3 85.54(9) .
O5 Cu2 O3 171.92(9) .
O6 Cu2 O4 174.07(9) .
O5 Cu2 O4 88.72(8) .
O3 Cu2 O4 92.09(8) .
C2 O1 Cu1 126.72(18) .
C4 O2 Cu1 126.82(19) .
C15 O3 Cu2 125.04(19) .
C13 O4 Cu2 124.40(19) .
C18 O5 Cu2 126.52(19) .
C20 O6 Cu2 126.6(2) .
C29 O7 Cu1 125.95(19) .
C31 O8 Cu1 126.10(19) .
C8 O9 C33 116.2(2) .
C24 O10 C37 118.0(2) .
C2 C1 H1A 109.5 .
C2 C1 H1B 109.5 .
H1A C1 H1B 109.5 .
C2 C1 H1C 109.5 .
H1A C1 H1C 109.5 .
H1B C1 H1C 109.5 .
O1 C2 C3 125.6(3) .
O1 C2 C1 114.6(3) .
C3 C2 C1 119.8(3) .
C4 C3 C2 121.9(3) .
C4 C3 C6 118.7(2) .
C2 C3 C6 119.3(3) .
O2 C4 C3 126.2(3) .
O2 C4 C5 113.9(3) .
C3 C4 C5 119.9(3) .
C4 C5 H5A 109.5 .
C4 C5 H5B 109.5 .
H5A C5 H5B 109.5 .
C4 C5 H5C 109.5 .
H5A C5 H5C 109.5 .
H5B C5 H5C 109.5 .
C7 C6 C11 118.2(3) .
C7 C6 C3 122.2(2) .
C11 C6 C3 119.6(3) .
C6 C7 C8 121.0(3) .
C6 C7 H7 119.5 .
C8 C7 H7 119.5 .
O9 C8 C7 115.8(2) .
O9 C8 C9 123.9(3) .
C7 C8 C9 120.3(3) .
C8 C9 C10 118.9(3) .
C8 C9 H9 120.5 .
C10 C9 H9 120.5 .
C11 C10 C9 120.4(3) .
C11 C10 C14 119.2(3) .
C9 C10 C14 120.4(3) .
C10 C11 C6 121.2(3) .
C10 C11 H11 119.4 .
C6 C11 H11 119.4 .
C13 C12 H12A 109.5 .
C13 C12 H12B 109.5 .
H12A C12 H12B 109.5 .
C13 C12 H12C 109.5 .
H12A C12 H12C 109.5 .
H12B C12 H12C 109.5 .
O4 C13 C14 124.8(3) .
O4 C13 C12 114.8(3) .
C14 C13 C12 120.4(3) .
C13 C14 C15 123.5(3) .
C13 C14 C10 118.9(3) .
C15 C14 C10 117.6(3) .
O3 C15 C14 124.4(3) .
O3 C15 C16 115.2(3) .
C14 C15 C16 120.4(3) .
C15 C16 H16A 109.5 .
C15 C16 H16B 109.5 .
H16A C16 H16B 109.5 .
C15 C16 H16C 109.5 .
H16A C16 H16C 109.5 .
H16B C16 H16C 109.5 .
C18 C17 H17A 109.5 .
C18 C17 H17B 109.5 .
H17A C17 H17B 109.5 .
C18 C17 H17C 109.5 .
H17A C17 H17C 109.5 .
H17B C17 H17C 109.5 .
O5 C18 C19 125.3(3) .
O5 C18 C17 114.3(3) .
C19 C18 C17 120.3(2) .
C20 C19 C18 122.6(3) .
C20 C19 C22 117.6(3) 2_666
C18 C19 C22 119.6(3) 2_666
O6 C20 C19 125.2(3) .
O6 C20 C21 114.6(3) .
C19 C20 C21 120.2(3) .
C20 C21 H21A 109.5 .
C20 C21 H21B 109.5 .
H21A C21 H21B 109.5 .
C20 C21 H21C 109.5 .
H21A C21 H21C 109.5 .
H21B C21 H21C 109.5 .
C27 C22 C23 118.6(3) .
C27 C22 C19 120.4(3) 2_666
C23 C22 C19 120.9(3) 2_666
C22 C23 C24 120.6(3) .
C22 C23 H23 119.7 .
C24 C23 H23 119.7 .
O10 C24 C25 124.6(2) .
O10 C24 C23 115.2(3) .
C25 C24 C23 120.1(3) .
C24 C25 C26 119.9(3) .
C24 C25 H25 120.1 .
C26 C25 H25 120.1 .
C27 C26 C25 119.0(3) .
C27 C26 C30 118.0(3) .
C25 C26 C30 123.0(3) .
C22 C27 C26 121.8(3) .
C22 C27 H27 119.1 .
C26 C27 H27 119.1 .
C29 C28 H28A 109.5 .
C29 C28 H28B 109.5 .
H28A C28 H28B 109.5 .
C29 C28 H28C 109.5 .
H28A C28 H28C 109.5 .
H28B C28 H28C 109.5 .
O7 C29 C30 125.9(3) .
O7 C29 C28 114.8(3) .
C30 C29 C28 119.3(3) .
C31 C30 C29 121.9(3) .
C31 C30 C26 118.7(3) .
C29 C30 C26 119.3(3) .
O8 C31 C30 125.9(3) .
O8 C31 C32 114.0(3) .
C30 C31 C32 120.2(3) .
C31 C32 H32A 109.5 .
C31 C32 H32B 109.5 .
H32A C32 H32B 109.5 .
C31 C32 H32C 109.5 .
H32A C32 H32C 109.5 .
H32B C32 H32C 109.5 .
O9 C33 C34 109.4(2) .
O9 C33 H33A 109.8 .
C34 C33 H33A 109.8 .
O9 C33 H33B 109.8 .
C34 C33 H33B 109.8 .
H33A C33 H33B 108.2 .
C33 C34 C35 109.9(3) .
C33 C34 H34A 109.7 .
C35 C34 H34A 109.7 .
C33 C34 H34B 109.7 .
C35 C34 H34B 109.7 .
H34A C34 H34B 108.2 .
C36 C35 C34 114.1(3) .
C36 C35 H35A 108.7 .
C34 C35 H35A 108.7 .
C36 C35 H35B 108.7 .
C34 C35 H35B 108.7 .
H35A C35 H35B 107.6 .
C35 C36 H36A 109.5 .
C35 C36 H36B 109.5 .
H36A C36 H36B 109.5 .
C35 C36 H36C 109.5 .
H36A C36 H36C 109.5 .
H36B C36 H36C 109.5 .
O10 C37 C38 107.8(2) .
O10 C37 H37A 110.1 .
C38 C37 H37A 110.1 .
O10 C37 H37B 110.1 .
C38 C37 H37B 110.1 .
H37A C37 H37B 108.5 .
C37 C38 C39 112.7(3) .
C37 C38 H38A 109.1 .
C39 C38 H38A 109.1 .
C37 C38 H38B 109.1 .
C39 C38 H38B 109.1 .
H38A C38 H38B 107.8 .
C40 C39 C38 112.9(3) .
C40 C39 H39A 109.0 .
C38 C39 H39A 109.0 .
C40 C39 H39B 109.0 .
C38 C39 H39B 109.0 .
H39A C39 H39B 107.8 .
C39 C40 H40A 109.5 .
C39 C40 H40B 109.5 .
H40A C40 H40B 109.5 .
C39 C40 H40C 109.5 .
H40A C40 H40C 109.5 .
H40B C40 H40C 109.5 .
C41 N1 C45 115.8(3) .
C41 N1 Cu1 125.9(2) .
C45 N1 Cu1 118.2(2) .
N1 C41 C42 124.0(3) .
N1 C41 H41 118.0 .
C42 C41 H41 118.0 .
C43 C42 C41 120.5(3) .
C43 C42 H42 119.7 .
C41 C42 H42 119.7 .
C42 C43 C44 115.2(3) .
C42 C43 C43 122.2(3) 2_666
C44 C43 C43 122.6(3) 2_666
C43 C44 C45 120.9(3) .
C43 C44 H44 119.6 .
C45 C44 H44 119.6 .
N1 C45 C44 123.5(3) .
N1 C45 H45 118.2 .
C44 C45 H45 118.2 .
Cl1 C1S Cl2 111.25(19) .
Cl1 C1S Cl3 110.44(18) .
Cl2 C1S Cl3 111.13(19) .
Cl1 C1S H1S 108.0 .
Cl2 C1S H1S 108.0 .
Cl3 C1S H1S 108.0 .
Cl6 C2S Cl4 110.1(2) .
Cl6 C2S Cl5 109.94(19) .
Cl4 C2S Cl5 109.4(2) .
Cl6 C2S H2S 109.1 .
Cl4 C2S H2S 109.1 .
Cl5 C2S H2S 109.1 .
Cl8 C3S Cl7 111.1(2) .
Cl8 C3S Cl9 109.9(2) .
Cl7 C3S Cl9 106.8(2) .
Cl8 C3S H3S 109.7 .
Cl7 C3S H3S 109.7 .
Cl9 C3S H3S 109.7 .
Cl12 C4S Cl10 111.0(4) .
Cl12 C4S Cl11 109.2(4) .
Cl10 C4S Cl11 112.4(4) .
Cl12 C4S H4S 108.0 .
Cl10 C4S H4S 108.0 .
Cl11 C4S H4S 108.0 .
Cl13 C5S Cl14 109.0(11) .
Cl13 C5S Cl15 113.2(10) .
Cl14 C5S Cl15 106.1(9) .
Cl13 C5S H5S 109.5 .
Cl14 C5S H5S 109.5 .
Cl15 C5S H5S 109.5 .

loop_
_geom_bond_atom_site_label_1
_geom_bond_atom_site_label_2
_geom_bond_distance
_geom_bond_site_symmetry_2
Cu1 O2 1.913(2) .
Cu1 O8 1.920(2) .
Cu1 O7 1.926(2) .
Cu1 O1 1.927(2) .
Cu1 N1 2.419(2) .
Cu2 O6 1.906(2) .
Cu2 O5 1.911(2) .
Cu2 O3 1.912(2) .
Cu2 O4 1.9258(19) .
O1 C2 1.276(4) .
O2 C4 1.277(4) .
O3 C15 1.281(3) .
O4 C13 1.299(3) .
O5 C18 1.283(3) .
O6 C20 1.280(4) .
O7 C29 1.275(4) .
O8 C31 1.280(4) .
O9 C8 1.369(3) .
O9 C33 1.429(4) .
O10 C24 1.367(3) .
O10 C37 1.426(3) .
C1 C2 1.502(4) .
C1 H1A 0.9800 .
C1 H1B 0.9800 .
C1 H1C 0.9800 .
C2 C3 1.413(4) .
C3 C4 1.406(4) .
C3 C6 1.482(4) .
C4 C5 1.514(4) .
C5 H5A 0.9800 .
C5 H5B 0.9800 .
C5 H5C 0.9800 .
C6 C7 1.389(4) .
C6 C11 1.406(4) .
C7 C8 1.394(4) .
C7 H7 0.9500 .
C8 C9 1.395(4) .
C9 C10 1.402(4) .
C9 H9 0.9500 .
C10 C11 1.377(4) .
C10 C14 1.507(4) .
C11 H11 0.9500 .
C12 C13 1.499(4) .
C12 H12A 0.9800 .
C12 H12B 0.9800 .
C12 H12C 0.9800 .
C13 C14 1.386(4) .
C14 C15 1.415(4) .
C15 C16 1.501(4) .
C16 H16A 0.9800 .
C16 H16B 0.9800 .
C16 H16C 0.9800 .
C17 C18 1.494(4) .
C17 H17A 0.9800 .
C17 H17B 0.9800 .
C17 H17C 0.9800 .
C18 C19 1.408(4) .
C19 C20 1.406(4) .
C19 C22 1.495(4) 2_666
C20 C21 1.504(4) .
C21 H21A 0.9800 .
C21 H21B 0.9800 .
C21 H21C 0.9800 .
C22 C27 1.388(4) .
C22 C23 1.389(4) .
C22 C19 1.495(4) 2_666
C23 C24 1.397(4) .
C23 H23 0.9500 .
C24 C25 1.388(4) .
C25 C26 1.399(4) .
C25 H25 0.9500 .
C26 C27 1.390(4) .
C26 C30 1.496(4) .
C27 H27 0.9500 .
C28 C29 1.520(4) .
C28 H28A 0.9800 .
C28 H28B 0.9800 .
C28 H28C 0.9800 .
C29 C30 1.408(4) .
C30 C31 1.393(4) .
C31 C32 1.515(4) .
C32 H32A 0.9800 .
C32 H32B 0.9800 .
C32 H32C 0.9800 .
C33 C34 1.514(4) .
C33 H33A 0.9900 .
C33 H33B 0.9900 .
C34 C35 1.522(4) .
C34 H34A 0.9900 .
C34 H34B 0.9900 .
C35 C36 1.498(5) .
C35 H35A 0.9900 .
C35 H35B 0.9900 .
C36 H36A 0.9800 .
C36 H36B 0.9800 .
C36 H36C 0.9800 .
C37 C38 1.510(4) .
C37 H37A 0.9900 .
C37 H37B 0.9900 .
C38 C39 1.518(4) .
C38 H38A 0.9900 .
C38 H38B 0.9900 .
C39 C40 1.513(5) .
C39 H39A 0.9900 .
C39 H39B 0.9900 .
C40 H40A 0.9800 .
C40 H40B 0.9800 .
C40 H40C 0.9800 .
N1 C41 1.307(5) .
N1 C45 1.318(4) .
C41 C42 1.387(5) .
C41 H41 0.9500 .
C42 C43 1.365(5) .
C42 H42 0.9500 .
C43 C44 1.366(5) .
C43 C43 1.498(5) 2_666
C44 C45 1.384(5) .
C44 H44 0.9500 .
C45 H45 0.9500 .
C1S Cl1 1.748(3) .
C1S Cl2 1.751(3) .
C1S Cl3 1.755(3) .
C1S H1S 1.0000 .
C2S Cl6 1.738(4) .
C2S Cl4 1.750(3) .
C2S Cl5 1.752(4) .
C2S H2S 1.0000 .
C3S Cl8 1.728(4) .
C3S Cl7 1.753(4) .
C3S Cl9 1.768(4) .
C3S H3S 1.0000 .
C4S Cl12 1.744(6) .
C4S Cl10 1.759(7) .
C4S Cl11 1.768(6) .
C4S H4S 1.0000 .
C5S Cl13 1.746(10) .
C5S Cl14 1.747(10) .
C5S Cl15 1.756(10) .
C5S H5S 1.0000 .

loop_
_geom_torsion_atom_site_label_1
_geom_torsion_atom_site_label_2
_geom_torsion_atom_site_label_3
_geom_torsion_atom_site_label_4
_geom_torsion
_geom_torsion_site_symmetry_1
_geom_torsion_site_symmetry_4
O2 Cu1 O1 C2 4.7(2) . .
O7 Cu1 O1 C2 169.4(2) . .
N1 Cu1 O1 C2 -90.3(2) . .
O8 Cu1 O2 C4 -175.9(2) . .
O1 Cu1 O2 C4 1.2(2) . .
N1 Cu1 O2 C4 90.7(2) . .
O6 Cu2 O3 C15 150.6(2) . .
O4 Cu2 O3 C15 -23.9(2) . .
O5 Cu2 O4 C13 -149.7(2) . .
O3 Cu2 O4 C13 22.3(2) . .
O6 Cu2 O5 C18 -4.7(2) . .
O4 Cu2 O5 C18 169.5(2) . .
O5 Cu2 O6 C20 10.2(3) . .
O3 Cu2 O6 C20 -161.9(3) . .
O8 Cu1 O7 C29 -13.3(2) . .
O1 Cu1 O7 C29 169.8(2) . .
N1 Cu1 O7 C29 80.8(2) . .
O2 Cu1 O8 C31 179.5(2) . .
O7 Cu1 O8 C31 14.7(2) . .
N1 Cu1 O8 C31 -85.8(2) . .
Cu1 O1 C2 C3 -7.7(4) . .
Cu1 O1 C2 C1 171.3(2) . .
O1 C2 C3 C4 4.0(4) . .
C1 C2 C3 C4 -174.9(3) . .
O1 C2 C3 C6 179.6(3) . .
C1 C2 C3 C6 0.7(4) . .
Cu1 O2 C4 C3 -4.5(4) . .
Cu1 O2 C4 C5 177.6(2) . .
C2 C3 C4 O2 2.5(5) . .
C6 C3 C4 O2 -173.1(3) . .
C2 C3 C4 C5 -179.7(3) . .
C6 C3 C4 C5 4.7(4) . .
C4 C3 C6 C7 -93.2(3) . .
C2 C3 C6 C7 91.1(3) . .
C4 C3 C6 C11 86.5(3) . .
C2 C3 C6 C11 -89.3(3) . .
C11 C6 C7 C8 -0.9(4) . .
C3 C6 C7 C8 178.8(3) . .
C33 O9 C8 C7 -179.4(3) . .
C33 O9 C8 C9 0.9(4) . .
C6 C7 C8 O9 -178.5(3) . .
C6 C7 C8 C9 1.2(4) . .
O9 C8 C9 C10 179.0(3) . .
C7 C8 C9 C10 -0.7(4) . .
C8 C9 C10 C11 -0.2(4) . .
C8 C9 C10 C14 178.8(3) . .
C9 C10 C11 C6 0.5(4) . .
C14 C10 C11 C6 -178.5(3) . .
C7 C6 C11 C10 0.0(4) . .
C3 C6 C11 C10 -179.6(3) . .
Cu2 O4 C13 C14 -10.5(4) . .
Cu2 O4 C13 C12 171.31(19) . .
O4 C13 C14 C15 -8.8(5) . .
C12 C13 C14 C15 169.3(3) . .
O4 C13 C14 C10 171.2(3) . .
C12 C13 C14 C10 -10.7(4) . .
C11 C10 C14 C13 -84.0(3) . .
C9 C10 C14 C13 97.0(3) . .
C11 C10 C14 C15 96.0(3) . .
C9 C10 C14 C15 -83.0(3) . .
Cu2 O3 C15 C14 13.7(4) . .
Cu2 O3 C15 C16 -165.7(2) . .
C13 C14 C15 O3 7.3(5) . .
C10 C14 C15 O3 -172.7(3) . .
C13 C14 C15 C16 -173.4(3) . .
C10 C14 C15 C16 6.6(4) . .
Cu2 O5 C18 C19 -1.0(4) . .
Cu2 O5 C18 C17 -179.40(19) . .
O5 C18 C19 C20 4.3(5) . .
C17 C18 C19 C20 -177.4(3) . .
O5 C18 C19 C22 -172.4(3) . 2_666
C17 C18 C19 C22 5.8(4) . 2_666
Cu2 O6 C20 C19 -10.1(5) . .
Cu2 O6 C20 C21 170.4(2) . .
C18 C19 C20 O6 1.6(5) . .
C22 C19 C20 O6 178.4(3) 2_666 .
C18 C19 C20 C21 -178.9(3) . .
C22 C19 C20 C21 -2.1(4) 2_666 .
C27 C22 C23 C24 -1.5(4) . .
C19 C22 C23 C24 174.4(3) 2_666 .
C37 O10 C24 C25 -10.4(4) . .
C37 O10 C24 C23 169.2(3) . .
C22 C23 C24 O10 -178.5(3) . .
C22 C23 C24 C25 1.1(4) . .
O10 C24 C25 C26 179.1(3) . .
C23 C24 C25 C26 -0.4(4) . .
C24 C25 C26 C27 0.1(4) . .
C24 C25 C26 C30 -177.2(3) . .
C23 C22 C27 C26 1.2(5) . .
C19 C22 C27 C26 -174.7(3) 2_666 .
C25 C26 C27 C22 -0.6(5) . .
C30 C26 C27 C22 176.9(3) . .
Cu1 O7 C29 C30 4.5(4) . .
Cu1 O7 C29 C28 -177.2(2) . .
O7 C29 C30 C31 8.7(5) . .
C28 C29 C30 C31 -169.5(3) . .
O7 C29 C30 C26 -171.1(3) . .
C28 C29 C30 C26 10.6(4) . .
C27 C26 C30 C31 -93.0(3) . .
C25 C26 C30 C31 84.4(4) . .
C27 C26 C30 C29 86.9(3) . .
C25 C26 C30 C29 -95.7(4) . .
Cu1 O8 C31 C30 -7.3(4) . .
Cu1 O8 C31 C32 174.1(2) . .
C29 C30 C31 O8 -7.2(5) . .
C26 C30 C31 O8 172.7(3) . .
C29 C30 C31 C32 171.3(3) . .
C26 C30 C31 C32 -8.8(4) . .
C8 O9 C33 C34 -177.8(3) . .
O9 C33 C34 C35 -173.7(3) . .
C33 C34 C35 C36 -172.6(3) . .
C24 O10 C37 C38 -173.8(2) . .
O10 C37 C38 C39 178.2(3) . .
C37 C38 C39 C40 174.9(3) . .
O2 Cu1 N1 C41 136.5(4) . .
O8 Cu1 N1 C41 49.6(4) . .
O7 Cu1 N1 C41 -43.0(4) . .
O1 Cu1 N1 C41 -131.1(4) . .
O2 Cu1 N1 C45 -39.6(3) . .
O8 Cu1 N1 C45 -126.6(3) . .
O7 Cu1 N1 C45 140.8(3) . .
O1 Cu1 N1 C45 52.7(3) . .
C45 N1 C41 C42 -0.8(8) . .
Cu1 N1 C41 C42 -177.1(4) . .
N1 C41 C42 C43 0.4(10) . .
C41 C42 C43 C44 -0.4(8) . .
C41 C42 C43 C43 179.5(5) . 2_666
C42 C43 C44 C45 0.7(7) . .
C43 C43 C44 C45 -179.1(4) 2_666 .
C41 N1 C45 C44 1.2(6) . .
Cu1 N1 C45 C44 177.7(3) . .
C43 C44 C45 N1 -1.2(7) . .

loop_
_platon_squeeze_void_nr
_platon_squeeze_void_average_x
_platon_squeeze_void_average_y
_platon_squeeze_void_average_z
_platon_squeeze_void_volume
_platon_squeeze_void_count_electrons
_platon_squeeze_void_content
1 0.073 0.500 0.021 1041 459 ' '
